data_1100146
loop_
_publ_author_name
'Esther R. Acuna-Cueva'
'Rene Faure'
'Nuria A. Illan-Cabeza'
'Sonia B. Jimenez-Pulido'
'Miguel N. Moreno-Carretero'
'Miguel Quiros'

_journal_name_full 'Inorganica Chimica Acta'
_journal_page_first 356
_journal_page_last 362
_journal_paper_doi 10.1016/S0020-1693(03)00172-5
_journal_volume 351
_journal_year 2003
_chemical_formula_moiety ?
_chemical_formula_sum 'C9 H12 Cl2 Cu N4 O3'
_chemical_formula_weight 358.67
_chemical_melting_point ?
_chemical_name_common ?
_chemical_name_systematic
;
 ?
;
_space_group_IT_number 14
_symmetry_cell_setting monoclinic
_symmetry_space_group_name_Hall '-P 2yn'
_symmetry_space_group_name_H-M 'P 1 21/n 1'
_atom_sites_solution_hydrogens geom
_atom_sites_solution_primary direct
_atom_sites_solution_secondary difmap
_cell_angle_alpha 90.00
_cell_angle_beta 91.521(9)
_cell_angle_gamma 90.00
_cell_formula_units_Z 4
_cell_length_a 8.8152(10)
_cell_length_b 10.0526(12)
_cell_length_c 15.344(2)
_cell_measurement_reflns_used 39
_cell_measurement_temperature 293(2)
_cell_measurement_theta_max 12.50
_cell_measurement_theta_min 5.05
_cell_volume 1359.3(3)
_diffrn_ambient_temperature 293(2)
_diffrn_detector_area_resol_mean ?
_diffrn_measured_fraction_theta_full 0.998
_diffrn_measured_fraction_theta_max 0.998
_diffrn_measurement_device_type 'Siemens P4'
_diffrn_measurement_method '2\q/\w scans'
_diffrn_radiation_monochromator graphite
_diffrn_radiation_source 'fine-focus sealed tube'
_diffrn_radiation_type MoK\a
_diffrn_radiation_wavelength 0.71073
_diffrn_reflns_av_R_equivalents 0.0665
_diffrn_reflns_av_sigmaI/netI 0.0489
_diffrn_reflns_limit_h_max 12
_diffrn_reflns_limit_h_min -1
_diffrn_reflns_limit_k_max 14
_diffrn_reflns_limit_k_min -1
_diffrn_reflns_limit_l_max 21
_diffrn_reflns_limit_l_min -21
_diffrn_reflns_number 5152
_diffrn_reflns_theta_full 30.00
_diffrn_reflns_theta_max 30.00
_diffrn_reflns_theta_min 2.42
_diffrn_standards_decay_% 21.64
_diffrn_standards_interval_count 97
_diffrn_standards_number 3
_exptl_absorpt_coefficient_mu 2.008
_exptl_absorpt_correction_T_max 0.8319
_exptl_absorpt_correction_T_min 0.4755
_exptl_absorpt_correction_type integration
_exptl_absorpt_process_details ?
_exptl_crystal_colour ?
_exptl_crystal_density_diffrn 1.753
_exptl_crystal_density_meas ?
_exptl_crystal_density_method 'not measured'
_exptl_crystal_description ?
_exptl_crystal_F_000 724
_exptl_crystal_size_max 0.4
_exptl_crystal_size_mid 0.4
_exptl_crystal_size_min 0.1
_geom_special_details
;
 All esds (except the esd in the dihedral angle between two l.s. planes)
 are estimated using the full covariance matrix.  The cell esds are taken
 into account individually in the estimation of esds in distances, angles
 and torsion angles; correlations between esds in cell parameters are only
 used when they are defined by crystal symmetry.  An approximate (isotropic)
 treatment of cell esds is used for estimating esds involving l.s. planes.
;
_refine_diff_density_max 0.904
_refine_diff_density_min -0.757
_refine_diff_density_rms 0.089
_refine_ls_extinction_coef ?
_refine_ls_extinction_method none
_refine_ls_goodness_of_fit_ref 1.072
_refine_ls_hydrogen_treatment mixed
_refine_ls_matrix_type full
_refine_ls_number_parameters 181
_refine_ls_number_reflns 3958
_refine_ls_number_restraints 2
_refine_ls_restrained_S_all 1.072
_refine_ls_R_factor_all 0.0504
_refine_ls_R_factor_gt 0.0411
_refine_ls_shift/su_max 0.001
_refine_ls_shift/su_mean 0.000
_refine_ls_structure_factor_coef Fsqd
_refine_ls_weighting_details 'calc w=1/[\s^2^(Fo^2^)+(0.0600P)^2^+0.6500P] where P=(Fo^2^+2Fc^2^)/3'
_refine_ls_weighting_scheme calc
_refine_ls_wR_factor_gt 0.1111
_refine_ls_wR_factor_ref 0.1178
_reflns_number_gt 3330
_reflns_number_total 3958
_reflns_threshold_expression >2sigma(I)
_cod_original_sg_symbol_H-M 'P 2(1)/n'
_cod_database_code 1100146

loop_
_symmetry_equiv_pos_as_xyz
'x, y, z'
'-x+1/2, y+1/2, -z+1/2'
'-x, -y, -z'
'x-1/2, -y-1/2, z-1/2'

loop_
_atom_site_label
_atom_site_type_symbol
_atom_site_fract_x
_atom_site_fract_y
_atom_site_fract_z
_atom_site_U_iso_or_equiv
_atom_site_adp_type
_atom_site_occupancy
_atom_site_symmetry_multiplicity
_atom_site_calc_flag
_atom_site_refinement_flags
_atom_site_disorder_assembly
_atom_site_disorder_group
Cu Cu 0.35109(3) 0.21134(3) 0.402136(17) 0.03049(10) Uani 1 1 d . . .
Cl1 Cl 0.16476(7) 0.36401(7) 0.42076(4) 0.03879(15) Uani 1 1 d . . .
Cl2 Cl 0.47076(9) 0.02221(7) 0.36180(5) 0.04615(17) Uani 1 1 d . . .
N1 N 0.6450(2) 0.59668(19) 0.25277(12) 0.0289(4) Uani 1 1 d . . .
C1 C 0.6703(3) 0.6950(3) 0.18370(17) 0.0404(6) Uani 1 1 d . . .
H11 H 0.6891 0.7808 0.2093 0.049 Uiso 1 1 d R . .
H12 H 0.5822 0.6996 0.1457 0.049 Uiso 1 1 d R . .
H13 H 0.7565 0.6684 0.1509 0.049 Uiso 1 1 d R . .
C1A C 0.5517(2) 0.4879(2) 0.23703(13) 0.0238(4) Uani 1 1 d . . .
C2 C 0.7088(3) 0.6200(2) 0.33401(15) 0.0301(4) Uani 1 1 d . . .
O2 O 0.7908(2) 0.71622(19) 0.34879(13) 0.0406(4) Uani 1 1 d . . .
N3 N 0.6753(2) 0.5302(2) 0.39899(12) 0.0321(4) Uani 1 1 d . . .
H3 H 0.7211 0.5416 0.4486 0.039 Uiso 1 1 d R . .
C4 C 0.5772(2) 0.4254(2) 0.39270(14) 0.0264(4) Uani 1 1 d . . .
O4 O 0.5479(2) 0.35334(18) 0.45487(11) 0.0348(4) Uani 1 1 d . . .
C4A C 0.5118(2) 0.4063(2) 0.30543(13) 0.0239(4) Uani 1 1 d . . .
N5 N 0.4108(2) 0.30680(18) 0.29203(12) 0.0262(3) Uani 1 1 d . . .
C6 C 0.3547(3) 0.2858(2) 0.21218(14) 0.0281(4) Uani 1 1 d . . .
C61 C 0.2373(3) 0.1799(3) 0.19899(19) 0.0430(6) Uani 1 1 d . . .
H61 H 0.2837 0.1007 0.1771 0.052 Uiso 1 1 d R . .
H62 H 0.1610 0.2105 0.1579 0.052 Uiso 1 1 d R . .
H63 H 0.1912 0.1608 0.2536 0.052 Uiso 1 1 d R . .
C7 C 0.4076(2) 0.3646(2) 0.14184(13) 0.0264(4) Uani 1 1 d . . .
C71 C 0.3623(3) 0.3331(3) 0.04978(15) 0.0375(5) Uani 1 1 d . . .
H71 H 0.4065 0.3972 0.0117 0.045 Uiso 1 1 d R . .
H72 H 0.2537 0.3364 0.0432 0.045 Uiso 1 1 d R . .
H73 H 0.3973 0.2457 0.0352 0.045 Uiso 1 1 d R . .
N8 N 0.5008(2) 0.46672(18) 0.15516(11) 0.0268(3) Uani 1 1 d . . .
O1W O 0.2999(3) 0.1289(2) 0.51296(13) 0.0446(5) Uani 1 1 d D . .
H11W H 0.259(4) 0.176(3) 0.551(2) 0.054 Uiso 1 1 d D . .
H12W H 0.366(3) 0.079(3) 0.536(2) 0.054 Uiso 1 1 d D . .

loop_
_atom_site_aniso_label
_atom_site_aniso_U_11
_atom_site_aniso_U_22
_atom_site_aniso_U_33
_atom_site_aniso_U_23
_atom_site_aniso_U_13
_atom_site_aniso_U_12
Cu 0.04165(18) 0.02633(15) 0.02366(15) 0.00389(10) 0.00383(10) -0.00530(11)
Cl1 0.0413(3) 0.0432(3) 0.0318(3) 0.0004(2) 0.0004(2) 0.0012(2)
Cl2 0.0666(4) 0.0334(3) 0.0388(3) 0.0035(2) 0.0071(3) 0.0058(3)
N1 0.0340(9) 0.0285(9) 0.0243(8) 0.0023(7) 0.0040(7) -0.0076(7)
C1 0.0481(14) 0.0403(13) 0.0330(12) 0.0116(10) 0.0008(10) -0.0155(11)
C1A 0.0250(9) 0.0232(8) 0.0235(9) 0.0001(7) 0.0033(7) -0.0008(7)
C2 0.0338(10) 0.0303(10) 0.0264(10) -0.0021(8) 0.0051(8) -0.0053(8)
O2 0.0489(10) 0.0399(10) 0.0331(9) -0.0031(7) 0.0041(7) -0.0202(8)
N3 0.0401(10) 0.0339(10) 0.0223(8) -0.0003(7) -0.0013(7) -0.0099(8)
C4 0.0306(10) 0.0256(9) 0.0231(9) 0.0009(7) 0.0014(7) -0.0008(8)
O4 0.0473(10) 0.0337(8) 0.0233(7) 0.0053(6) -0.0009(6) -0.0071(7)
C4A 0.0285(9) 0.0226(8) 0.0208(8) -0.0001(7) 0.0020(7) -0.0006(7)
N5 0.0320(9) 0.0227(8) 0.0238(8) 0.0006(6) 0.0012(6) -0.0029(6)
C6 0.0347(10) 0.0245(9) 0.0250(9) -0.0032(8) 0.0012(8) -0.0025(8)
C61 0.0523(15) 0.0410(13) 0.0356(12) -0.0019(10) -0.0033(11) -0.0194(11)
C7 0.0295(9) 0.0288(10) 0.0209(9) -0.0011(7) 0.0015(7) 0.0019(8)
C71 0.0483(14) 0.0425(13) 0.0216(10) -0.0039(9) -0.0006(9) -0.0047(11)
N8 0.0311(9) 0.0277(8) 0.0217(8) 0.0018(7) 0.0031(6) -0.0007(7)
O1W 0.0677(13) 0.0369(10) 0.0298(9) 0.0073(8) 0.0127(8) 0.0012(9)

loop_
_atom_type_symbol
_atom_type_description
_atom_type_scat_dispersion_real
_atom_type_scat_dispersion_imag
_atom_type_scat_source
C C 0.0033 0.0016 'International Tables Vol C Tables 4.2.6.8 and 6.1.1.4'
H H 0.0000 0.0000 'International Tables Vol C Tables 4.2.6.8 and 6.1.1.4'
N N 0.0061 0.0033 'International Tables Vol C Tables 4.2.6.8 and 6.1.1.4'
O O 0.0106 0.0060 'International Tables Vol C Tables 4.2.6.8 and 6.1.1.4'
Cl Cl 0.1484 0.1585 'International Tables Vol C Tables 4.2.6.8 and 6.1.1.4'
Cu Cu 0.3201 1.2651 'International Tables Vol C Tables 4.2.6.8 and 6.1.1.4'

loop_
_exptl_crystal_face_index_h
_exptl_crystal_face_index_k
_exptl_crystal_face_index_l
_exptl_crystal_face_perp_dist
-1.00 0.00 1.00 0.0500
1.00 0.00 -1.00 0.0500
1.00 0.00 2.00 0.2000
0.00 -1.00 -1.00 0.2000
0.00 -1.00 1.00 0.2000
-1.00 0.00 0.00 0.1500
-1.00 1.00 0.00 0.2000
1.00 1.00 0.00 0.2000

loop_
_geom_angle_atom_site_label_1
_geom_angle_atom_site_label_2
_geom_angle_atom_site_label_3
_geom_angle
_geom_angle_site_symmetry_1
_geom_angle_site_symmetry_3
_geom_angle_publ_flag
O1W Cu N5 176.14(8) . . ?
O1W Cu Cl2 90.09(7) . . ?
N5 Cu Cl2 92.09(6) . . ?
O1W Cu Cl1 89.59(7) . . ?
N5 Cu Cl1 89.41(6) . . ?
Cl2 Cu Cl1 160.68(3) . . ?
O1W Cu O4 98.16(8) . . ?
N5 Cu O4 78.20(7) . . ?
Cl2 Cu O4 104.84(5) . . ?
Cl1 Cu O4 94.32(5) . . ?
C2 N1 C1A 121.30(18) . . ?
C2 N1 C1 118.24(19) . . ?
C1A N1 C1 120.35(19) . . ?
N8 C1A C4A 122.08(18) . . ?
N8 C1A N1 118.11(18) . . ?
C4A C1A N1 119.80(18) . . ?
O2 C2 N1 121.9(2) . . ?
O2 C2 N3 121.2(2) . . ?
N1 C2 N3 116.90(19) . . ?
C4 N3 C2 126.87(19) . . ?
O4 C4 N3 123.0(2) . . ?
O4 C4 C4A 123.3(2) . . ?
N3 C4 C4A 113.68(18) . . ?
C4 O4 Cu 104.84(14) . . ?
N5 C4A C1A 120.19(18) . . ?
N5 C4A C4 118.74(18) . . ?
C1A C4A C4 121.07(18) . . ?
C6 N5 C4A 119.13(19) . . ?
C6 N5 Cu 126.63(15) . . ?
C4A N5 Cu 114.12(14) . . ?
N5 C6 C7 119.28(19) . . ?
N5 C6 C61 118.6(2) . . ?
C7 C6 C61 122.1(2) . . ?
N8 C7 C6 121.75(19) . . ?
N8 C7 C71 117.3(2) . . ?
C6 C7 C71 120.9(2) . . ?
C7 N8 C1A 117.24(18) . . ?

loop_
_geom_bond_atom_site_label_1
_geom_bond_atom_site_label_2
_geom_bond_distance
_geom_bond_site_symmetry_2
_geom_bond_publ_flag
Cu O1W 1.9552(19) . ?
Cu N5 2.0248(19) . ?
Cu Cl2 2.2684(8) . ?
Cu Cl1 2.2715(7) . ?
Cu O4 2.3725(18) . ?
N1 C2 1.374(3) . ?
N1 C1A 1.386(3) . ?
N1 C1 1.470(3) . ?
C1A N8 1.340(3) . ?
C1A C4A 1.385(3) . ?
C2 O2 1.225(3) . ?
C2 N3 1.383(3) . ?
N3 C4 1.365(3) . ?
C4 O4 1.231(3) . ?
C4 C4A 1.456(3) . ?
C4A N5 1.351(3) . ?
N5 C6 1.326(3) . ?
C6 C7 1.427(3) . ?
C6 C61 1.494(3) . ?
C7 N8 1.328(3) . ?
C7 C71 1.492(3) . ?

loop_
_geom_hbond_atom_site_label_D
_geom_hbond_atom_site_label_H
_geom_hbond_atom_site_label_A
_geom_hbond_distance_DH
_geom_hbond_distance_HA
_geom_hbond_distance_DA
_geom_hbond_angle_DHA
_geom_hbond_site_symmetry_A
O1W H11W O2 0.839(18) 1.94(2) 2.767(3) 167(4) 3_666
O1W H12W Cl2 0.836(18) 2.34(2) 3.143(2) 162(4) 3_656
N3 H3 Cl1 0.86 2.41 3.250(2) 164.4 3_666
